data_4066319
loop_
_publ_author_name
'Scheuermann, Margaret L.'
'Fekl, Ulrich'
'Kaminsky, Werner'
'Goldberg, Karen I.'

_publ_section_title
;
 Metal&#x2212;Ligand Cooperativity in O2Activation: Observation of a
 &#x201C;Pt&#x2212;O&#x2212;O&#x2212;C&#x201D; Peroxo Intermediate&#x00A7;
;
_journal_issue 21
_journal_name_full Organometallics
_journal_page_first 4749
_journal_paper_doi 10.1021/om1003946
_journal_volume 29
_journal_year 2010
_chemical_formula_moiety '2(C38 H60 N2 Pt), C7 H8'
_chemical_formula_sum 'C83 H128 N4 Pt2'
_chemical_formula_weight 1572.07
_chemical_name_common mls_3_161_1
_chemical_name_systematic
;
 mls_3_161_1
;
_space_group_IT_number 2
_symmetry_cell_setting triclinic
_symmetry_Int_Tables_number 2
_symmetry_space_group_name_Hall '-P 1'
_symmetry_space_group_name_H-M 'P -1'
_atom_sites_solution_hydrogens geom
_atom_sites_solution_primary direct
_atom_sites_solution_secondary difmap
_audit_conform_dict_location ftp://ftp.iucr.org/pub/cif_core.dic
_audit_conform_dict_name cif_core.dic
_audit_conform_dict_version 2.4
_audit_creation_date 2010-04-09T09:45:51-00:00
_audit_creation_method 'WinGX routine CIF_UPDATE'
_cell_angle_alpha 89.109(5)
_cell_angle_beta 78.762(5)
_cell_angle_gamma 76.840(5)
_cell_formula_units_Z 1
_cell_length_a 9.264(5)
_cell_length_b 11.244(5)
_cell_length_c 19.100(5)
_cell_measurement_reflns_used 148
_cell_measurement_temperature 110(2)
_cell_measurement_theta_max 20
_cell_measurement_theta_min 3
_cell_volume 1899.3(14)
_computing_cell_refinement 'SAINT (Bruker, 2007)'
_computing_data_collection 'APEX2 (Bruker, 2007)'
_computing_data_reduction 'SAINT (Bruker, 2007)'
_computing_molecular_graphics 'ORTEP-3 for Windows (Farrugia, 1997)'
_computing_publication_material 'SHELXL-97 (Sheldrick, 1997)'
_computing_structure_refinement 'SHELXL-97 (Sheldrick, 2008)'
_computing_structure_solution 'SHELXS97 (Sheldrick, 1997)'
_diffrn_ambient_temperature 110(2)
_diffrn_measured_fraction_theta_full 1
_diffrn_measured_fraction_theta_max 0.967
_diffrn_measurement_device_type 'Bruker APEXII CCD area-detector'
_diffrn_measurement_method '\f and \w scans'
_diffrn_radiation_monochromator graphite
_diffrn_radiation_type MoK\a
_diffrn_radiation_wavelength 0.71073
_diffrn_reflns_av_R_equivalents 0.0587
_diffrn_reflns_av_unetI/netI 0.0447
_diffrn_reflns_limit_h_max 15
_diffrn_reflns_limit_h_min -15
_diffrn_reflns_limit_k_max 18
_diffrn_reflns_limit_k_min -18
_diffrn_reflns_limit_l_max 31
_diffrn_reflns_limit_l_min -32
_diffrn_reflns_number 122416
_diffrn_reflns_theta_full 25
_diffrn_reflns_theta_max 37.37
_diffrn_reflns_theta_min 1.86
_diffrn_source 'fine-focus sealed tube'
_exptl_absorpt_coefficient_mu 3.723
_exptl_absorpt_correction_T_max 0.8965
_exptl_absorpt_correction_T_min 0.4947
_exptl_absorpt_correction_type multi-scan
_exptl_absorpt_process_details '(SADABS; Bruker, 2007)'
_exptl_crystal_colour colorless
_exptl_crystal_density_diffrn 1.374
_exptl_crystal_density_method 'not measured'
_exptl_crystal_description prism
_exptl_crystal_F_000 810
_exptl_crystal_size_max 0.22
_exptl_crystal_size_mid 0.05
_exptl_crystal_size_min 0.03
_refine_diff_density_max 1.222
_refine_diff_density_min -1.86
_refine_diff_density_rms 0.14
_refine_ls_extinction_method none
_refine_ls_goodness_of_fit_ref 1.025
_refine_ls_hydrogen_treatment constr
_refine_ls_matrix_type full
_refine_ls_number_parameters 559
_refine_ls_number_reflns 19150
_refine_ls_number_restraints 162
_refine_ls_restrained_S_all 1.055
_refine_ls_R_factor_all 0.04
_refine_ls_R_factor_gt 0.0283
_refine_ls_shift/su_max 0.004
_refine_ls_shift/su_mean 0
_refine_ls_structure_factor_coef Fsqd
_refine_ls_weighting_details 'calc w=1/[\s^2^(Fo^2^)+(0.0235P)^2^+0.7740P] where P=(Fo^2^+2Fc^2^)/3'
_refine_ls_weighting_scheme calc
_refine_ls_wR_factor_gt 0.0542
_refine_ls_wR_factor_ref 0.0579
_reflns_number_gt 16406
_reflns_number_total 19150
_reflns_threshold_expression >2\s(I)
_cod_data_source_file om1003946_si_001.cif
_cod_data_source_block mls_3_161_1_0m
_cod_database_code 4066319

loop_
_symmetry_equiv_pos_as_xyz
'x, y, z'
'-x, -y, -z'

loop_
_atom_site_label
_atom_site_type_symbol
_atom_site_fract_x
_atom_site_fract_y
_atom_site_fract_z
_atom_site_U_iso_or_equiv
_atom_site_adp_type
_atom_site_occupancy
_atom_site_symmetry_multiplicity
_atom_site_calc_flag
_atom_site_refinement_flags
_atom_site_disorder_assembly
_atom_site_disorder_group
C1 C 0.0346(2) 0.18036(19) 0.23999(12) 0.0249(4) Uani 1 1 d . . .
H1A H 0.0688 0.1333 0.2797 0.037 Uiso 1 1 calc R . .
H1B H 0.0745 0.1317 0.1954 0.037 Uiso 1 1 calc R . .
H1C H -0.0761 0.2006 0.2487 0.037 Uiso 1 1 calc R . .
C2 C -0.0523(2) 0.4081(2) 0.17455(10) 0.0225(4) Uani 1 1 d . . .
H2A H -0.1451 0.3837 0.1973 0.034 Uiso 1 1 calc R . .
H2B H -0.0195 0.3737 0.1257 0.034 Uiso 1 1 calc R . .
H2C H -0.0718 0.4974 0.1734 0.034 Uiso 1 1 calc R . .
C3 C -0.0531(2) 0.4069(2) 0.31861(10) 0.0217(4) Uani 1 1 d . . .
H3A H -0.0657 0.4952 0.3251 0.033 Uiso 1 1 calc R . .
H3B H -0.0256 0.3657 0.3613 0.033 Uiso 1 1 calc R . .
H3C H -0.1482 0.3898 0.3111 0.033 Uiso 1 1 calc R . .
C4 C 0.5504(2) 0.29240(19) 0.07382(10) 0.0204(3) Uani 1 1 d . . .
H4A H 0.5324 0.237 0.0391 0.031 Uiso 1 1 calc R . .
H4B H 0.645 0.2559 0.0895 0.031 Uiso 1 1 calc R . .
H4C H 0.5578 0.3705 0.0516 0.031 Uiso 1 1 calc R . .
C5 C 0.4219(2) 0.31349(15) 0.13708(9) 0.0138(3) Uani 1 1 d . . .
C6 C 0.44416(19) 0.37720(16) 0.20195(9) 0.0142(3) Uani 1 1 d . . .
H6 H 0.5499 0.3891 0.1927 0.017 Uiso 1 1 calc R . .
C7 C 0.4209(2) 0.30556(17) 0.26954(9) 0.0156(3) Uani 1 1 d . A .
C8 C 0.5538(2) 0.2709(2) 0.30597(11) 0.0250(4) Uani 1 1 d . . .
H8A H 0.5279 0.2228 0.3478 0.038 Uiso 1 1 calc R . .
H8B H 0.5795 0.345 0.3211 0.038 Uiso 1 1 calc R . .
H8C H 0.6406 0.2222 0.2727 0.038 Uiso 1 1 calc R . .
C9 C 0.3337(2) 0.50493(16) 0.21332(9) 0.0159(3) Uani 1 1 d . . .
C10 C 0.4076(2) 0.61406(18) 0.20891(11) 0.0223(4) Uani 1 1 d . . .
C11 C 0.5056(3) 0.6177(2) 0.13478(13) 0.0344(5) Uani 1 1 d . . .
H11A H 0.4434 0.6216 0.0984 0.052 Uiso 1 1 calc R . .
H11B H 0.5874 0.5438 0.1263 0.052 Uiso 1 1 calc R . .
H11C H 0.5487 0.6899 0.1322 0.052 Uiso 1 1 calc R . .
C12 C 0.2881(3) 0.7334(2) 0.2228(2) 0.0454(8) Uani 1 1 d . . .
H12A H 0.2219 0.7402 0.188 0.068 Uiso 1 1 calc R . .
H12B H 0.3376 0.8022 0.2182 0.068 Uiso 1 1 calc R . .
H12C H 0.228 0.7346 0.2712 0.068 Uiso 1 1 calc R . .
C13 C 0.5083(3) 0.6058(2) 0.26493(14) 0.0336(5) Uani 1 1 d . . .
H13A H 0.5466 0.6802 0.2646 0.05 Uiso 1 1 calc R . .
H13B H 0.5935 0.5347 0.2535 0.05 Uiso 1 1 calc R . .
H13C H 0.4488 0.5972 0.3124 0.05 Uiso 1 1 calc R . .
C14 C 0.2593(8) 0.2244(4) 0.36332(16) 0.0107(9) Uani 0.5 1 d PGU A 1
C15 C 0.2798(7) 0.0987(4) 0.37057(16) 0.0139(9) Uani 0.5 1 d PGU A 1
C16 C 0.2521(6) 0.0505(3) 0.4380(2) 0.0165(9) Uani 0.5 1 d PGU A 1
H16 H 0.2662 -0.0353 0.443 0.02 Uiso 0.5 1 calc PR A 1
C17 C 0.2039(5) 0.1279(3) 0.49820(15) 0.0148(8) Uani 0.5 1 d PGU A 1
C18 C 0.1834(6) 0.2535(2) 0.49095(18) 0.0130(8) Uani 0.5 1 d PGU A 1
H18 H 0.1504 0.3064 0.5321 0.016 Uiso 0.5 1 calc PR A 1
C19 C 0.2111(8) 0.3017(3) 0.4235(2) 0.0175(10) Uani 0.5 1 d PGU A 1
C20 C 0.203(2) 0.4386(11) 0.4166(9) 0.0214(19) Uani 0.5 1 d PU A 1
H20A H 0.1376 0.4825 0.4594 0.032 Uiso 0.5 1 calc PR A 1
H20B H 0.1609 0.4677 0.3745 0.032 Uiso 0.5 1 calc PR A 1
H20C H 0.3045 0.4535 0.4115 0.032 Uiso 0.5 1 calc PR A 1
C21 C 0.3456(16) 0.0116(11) 0.3066(5) 0.0206(15) Uani 0.5 1 d PU A 1
H21A H 0.3751 -0.0718 0.3231 0.031 Uiso 0.5 1 calc PR A 1
H21B H 0.4346 0.0352 0.2785 0.031 Uiso 0.5 1 calc PR A 1
H21C H 0.2697 0.0151 0.277 0.031 Uiso 0.5 1 calc PR A 1
C22 C 0.1742(4) 0.0790(3) 0.5753(2) 0.0184(8) Uani 0.5 1 d PDU A 1
C23 C 0.0174(4) 0.1440(4) 0.6164(2) 0.0253(8) Uani 0.5 1 d PDU A 1
H23A H -0.0601 0.1297 0.5913 0.038 Uiso 0.5 1 calc PR A 1
H23B H 0.0115 0.2319 0.6196 0.038 Uiso 0.5 1 calc PR A 1
H23C H 0.0005 0.1119 0.6645 0.038 Uiso 0.5 1 calc PR A 1
C24 C 0.2947(6) 0.1053(6) 0.6140(2) 0.0333(11) Uani 0.5 1 d PDU A 1
H24A H 0.3953 0.0751 0.5844 0.05 Uiso 0.5 1 calc PR A 1
H24B H 0.2885 0.0639 0.6597 0.05 Uiso 0.5 1 calc PR A 1
H24C H 0.2773 0.1935 0.6227 0.05 Uiso 0.5 1 calc PR A 1
C25 C 0.1834(6) -0.0583(4) 0.5744(2) 0.0308(10) Uani 0.5 1 d PDU A 1
H25A H 0.2862 -0.1018 0.5524 0.046 Uiso 0.5 1 calc PR A 1
H25B H 0.1118 -0.0762 0.5467 0.046 Uiso 0.5 1 calc PR A 1
H25C H 0.1582 -0.0851 0.6234 0.046 Uiso 0.5 1 calc PR A 1
C142 C 0.2687(9) 0.2464(5) 0.36528(16) 0.0174(13) Uani 0.5 1 d PGU A 2
C152 C 0.2885(8) 0.1225(4) 0.37886(19) 0.0179(11) Uani 0.5 1 d PGU A 2
C162 C 0.2532(6) 0.0845(3) 0.4484(2) 0.0167(9) Uani 0.5 1 d PGU A 2
H162 H 0.2667 -0.0001 0.4577 0.02 Uiso 0.5 1 calc PR A 2
C172 C 0.1982(6) 0.1704(3) 0.50444(16) 0.0175(9) Uani 0.5 1 d PGU A 2
C182 C 0.1784(6) 0.2943(2) 0.49086(19) 0.0176(9) Uani 0.5 1 d PGU A 2
H182 H 0.1408 0.353 0.5291 0.021 Uiso 0.5 1 calc PR A 2
C192 C 0.2137(8) 0.3323(3) 0.4213(2) 0.0118(8) Uani 0.5 1 d PGU A 2
C202 C 0.206(2) 0.4662(11) 0.4097(9) 0.0195(16) Uani 0.5 1 d PU A 2
H20D H 0.1349 0.5142 0.4495 0.029 Uiso 0.5 1 calc PR A 2
H20E H 0.1715 0.4891 0.365 0.029 Uiso 0.5 1 calc PR A 2
H20F H 0.3065 0.4822 0.4071 0.029 Uiso 0.5 1 calc PR A 2
C212 C 0.3566(16) 0.0277(12) 0.3193(6) 0.0221(15) Uani 0.5 1 d PU A 2
H21D H 0.4671 0.0095 0.3126 0.033 Uiso 0.5 1 calc PR A 2
H21E H 0.3258 0.059 0.275 0.033 Uiso 0.5 1 calc PR A 2
H21F H 0.3211 -0.0471 0.3316 0.033 Uiso 0.5 1 calc PR A 2
C222 C 0.1528(5) 0.1272(4) 0.5822(2) 0.0224(9) Uani 0.5 1 d PDU A 2
C232 C 0.0153(7) 0.0715(7) 0.5878(3) 0.0502(15) Uani 0.5 1 d PDU A 2
H23D H -0.0701 0.1333 0.5771 0.075 Uiso 0.5 1 calc PR A 2
H23E H -0.0115 0.0431 0.6364 0.075 Uiso 0.5 1 calc PR A 2
H23F H 0.0393 0.0023 0.5537 0.075 Uiso 0.5 1 calc PR A 2
C242 C 0.2860(7) 0.0343(6) 0.6019(3) 0.0448(14) Uani 0.5 1 d PDU A 2
H24D H 0.3684 0.0746 0.6042 0.067 Uiso 0.5 1 calc PR A 2
H24E H 0.3212 -0.0322 0.5657 0.067 Uiso 0.5 1 calc PR A 2
H24F H 0.2537 0.001 0.6486 0.067 Uiso 0.5 1 calc PR A 2
C252 C 0.1095(7) 0.2323(4) 0.6380(2) 0.0372(11) Uani 0.5 1 d PDU A 2
H25D H 0.0224 0.2931 0.6278 0.056 Uiso 0.5 1 calc PR A 2
H25E H 0.1951 0.2706 0.6361 0.056 Uiso 0.5 1 calc PR A 2
H25F H 0.0832 0.2005 0.6857 0.056 Uiso 0.5 1 calc PR A 2
C26 C 0.2646(2) 0.24358(17) 0.07254(9) 0.0148(3) Uani 1 1 d . . .
C27 C 0.2146(2) 0.32840(18) 0.02329(9) 0.0171(3) Uani 1 1 d . . .
C28 C 0.1778(2) 0.2864(2) -0.03773(10) 0.0210(4) Uani 1 1 d . . .
H28 H 0.1412 0.3441 -0.0707 0.025 Uiso 1 1 calc R . .
C29 C 0.1929(2) 0.1628(2) -0.05178(10) 0.0234(4) Uani 1 1 d . B .
C30 C 0.2477(2) 0.0809(2) -0.00259(11) 0.0224(4) Uani 1 1 d . . .
H30 H 0.2605 -0.0041 -0.0117 0.027 Uiso 1 1 calc R . .
C31 C 0.2845(2) 0.11842(17) 0.05964(10) 0.0178(3) Uani 1 1 d . . .
C32 C 0.3509(2) 0.02510(19) 0.10869(11) 0.0235(4) Uani 1 1 d . . .
H32A H 0.4596 -0.0041 0.0903 0.035 Uiso 1 1 calc R . .
H32B H 0.3018 -0.0438 0.1113 0.035 Uiso 1 1 calc R . .
H32C H 0.3346 0.0623 0.1565 0.035 Uiso 1 1 calc R . .
C33 C 0.2063(2) 0.46305(18) 0.03319(10) 0.0218(4) Uani 1 1 d . . .
H33A H 0.3083 0.4779 0.0211 0.033 Uiso 1 1 calc R . .
H33B H 0.1618 0.4886 0.083 0.033 Uiso 1 1 calc R . .
H33C H 0.1434 0.5099 0.0019 0.033 Uiso 1 1 calc R . .
C34 C 0.1498(2) 0.1199(2) -0.11924(11) 0.0296(5) Uani 1 1 d D . .
C35 C 0.2533(7) 0.1540(6) -0.1845(2) 0.0469(14) Uani 0.5 1 d PDU B 3
H35A H 0.3583 0.1302 -0.1781 0.07 Uiso 0.5 1 calc PR B 3
H35B H 0.2255 0.2424 -0.1907 0.07 Uiso 0.5 1 calc PR B 3
H35C H 0.2427 0.1113 -0.2269 0.07 Uiso 0.5 1 calc PR B 3
C36 C -0.0205(5) 0.1562(6) -0.1121(4) 0.0482(15) Uani 0.5 1 d PDU B 3
H36A H -0.0496 0.1184 -0.1515 0.072 Uiso 0.5 1 calc PR B 3
H36B H -0.0529 0.2453 -0.1137 0.072 Uiso 0.5 1 calc PR B 3
H36C H -0.069 0.1285 -0.0665 0.072 Uiso 0.5 1 calc PR B 3
C37 C 0.1898(8) -0.0238(4) -0.1249(3) 0.0483(15) Uani 0.5 1 d PDU B 3
H37A H 0.1657 -0.0505 -0.169 0.073 Uiso 0.5 1 calc PR B 3
H37B H 0.1307 -0.0558 -0.0837 0.073 Uiso 0.5 1 calc PR B 3
H37C H 0.2979 -0.0547 -0.1255 0.073 Uiso 0.5 1 calc PR B 3
C352 C 0.1060(5) 0.2299(4) -0.1693(2) 0.0250(8) Uani 0.5 1 d PDU B 4
H35D H 0.1927 0.267 -0.1844 0.038 Uiso 0.5 1 calc PR B 4
H35E H 0.0205 0.2911 -0.1431 0.038 Uiso 0.5 1 calc PR B 4
H35F H 0.0778 0.1998 -0.2114 0.038 Uiso 0.5 1 calc PR B 4
C362 C 0.0058(5) 0.0735(5) -0.0975(2) 0.0326(10) Uani 0.5 1 d PDU B 4
H36D H -0.0285 0.0537 -0.1403 0.049 Uiso 0.5 1 calc PR B 4
H36E H -0.0728 0.1369 -0.0687 0.049 Uiso 0.5 1 calc PR B 4
H36F H 0.0261 0.0001 -0.0693 0.049 Uiso 0.5 1 calc PR B 4
C372 C 0.2810(5) 0.0324(4) -0.1650(2) 0.0291(9) Uani 0.5 1 d PDU B 4
H37D H 0.3088 -0.0424 -0.139 0.044 Uiso 0.5 1 calc PR B 4
H37E H 0.3676 0.0706 -0.1765 0.044 Uiso 0.5 1 calc PR B 4
H37F H 0.252 0.0124 -0.2093 0.044 Uiso 0.5 1 calc PR B 4
C38 C 0.5973(4) 0.5127(2) 0.44838(15) 0.0194(8) Uani 0.5 1 d PG C -5
H38 H 0.6629 0.5378 0.4092 0.023 Uiso 0.5 1 calc PR C -5
C39 C 0.6256(4) 0.3916(2) 0.46866(17) 0.0233(9) Uani 0.5 1 d PG C -5
H39 H 0.7106 0.334 0.4434 0.028 Uiso 0.5 1 calc PR C -5
C40 C 0.5297(4) 0.35495(19) 0.52596(18) 0.0242(9) Uani 0.5 1 d PG C -5
H40 H 0.549 0.2722 0.5398 0.029 Uiso 0.5 1 calc PR C -5
C41 C 0.4053(4) 0.4393(3) 0.56297(16) 0.0270(10) Uani 0.5 1 d PG C -5
H41 H 0.3397 0.4142 0.6021 0.032 Uiso 0.5 1 calc PR C -5
C42 C 0.3770(4) 0.5604(2) 0.54268(17) 0.0232(10) Uani 0.5 1 d PG C -5
H42 H 0.292 0.618 0.568 0.028 Uiso 0.5 1 calc PR C -5
C43 C 0.4729(4) 0.59705(18) 0.48539(17) 0.0243(9) Uani 0.5 1 d PG C -5
C44 C 0.4426(6) 0.7292(5) 0.4640(3) 0.0362(11) Uani 0.5 1 d P C -5
H44A H 0.3333 0.7629 0.4717 0.054 Uiso 0.5 1 calc PR C -5
H44B H 0.4871 0.734 0.4134 0.054 Uiso 0.5 1 calc PR C -5
H44C H 0.4879 0.7761 0.4929 0.054 Uiso 0.5 1 calc PR C -5
C45 C 0.1867(2) 0.50595(16) 0.22616(9) 0.0157(3) Uani 1 1 d . . .
H45 H 0.1143 0.5818 0.2328 0.019 Uiso 1 1 calc R . .
N2 N 0.29353(17) 0.28813(13) 0.13751(7) 0.0133(2) Uani 1 1 d . . .
N1 N 0.29090(17) 0.28359(14) 0.29341(8) 0.0155(3) Uani 1 1 d . . .
Pt1 Pt 0.114036(7) 0.344166(6) 0.231742(3) 0.01189(2) Uani 1 1 d . A .

loop_
_atom_site_aniso_label
_atom_site_aniso_U_11
_atom_site_aniso_U_22
_atom_site_aniso_U_33
_atom_site_aniso_U_23
_atom_site_aniso_U_13
_atom_site_aniso_U_12
C1 0.0194(9) 0.0213(9) 0.0339(10) 0.0010(8) 0.0007(8) -0.0093(7)
C2 0.0154(8) 0.0342(11) 0.0191(8) 0.0045(7) -0.0071(6) -0.0052(7)
C3 0.0138(8) 0.0319(10) 0.0171(8) -0.0028(7) 0.0010(6) -0.0037(7)
C4 0.0159(8) 0.0253(9) 0.0185(8) -0.0046(7) 0.0021(6) -0.0059(7)
C5 0.0157(7) 0.0130(7) 0.0119(6) -0.0003(5) -0.0009(5) -0.0029(6)
C6 0.0116(7) 0.0169(7) 0.0138(6) -0.0018(5) -0.0017(5) -0.0036(6)
C7 0.0140(7) 0.0184(8) 0.0127(6) -0.0025(6) -0.0036(5) 0.0005(6)
C8 0.0163(8) 0.0380(12) 0.0194(8) 0.0004(8) -0.0075(7) 0.0000(8)
C9 0.0155(7) 0.0149(7) 0.0172(7) -0.0023(6) -0.0026(6) -0.0036(6)
C10 0.0197(9) 0.0181(8) 0.0291(9) -0.0057(7) 0.0001(7) -0.0082(7)
C11 0.0427(14) 0.0321(12) 0.0316(11) 0.0005(9) 0.0023(10) -0.0231(11)
C12 0.0292(12) 0.0161(10) 0.089(2) -0.0089(12) -0.0024(13) -0.0073(9)
C13 0.0291(11) 0.0385(13) 0.0377(12) -0.0110(10) -0.0054(9) -0.0175(10)
C14 0.0101(17) 0.018(2) 0.0042(14) -0.0013(12) 0.0015(12) -0.0064(17)
C15 0.019(2) 0.014(2) 0.0104(15) 0.0028(13) -0.0051(14) -0.0036(17)
C16 0.0226(19) 0.015(2) 0.0116(16) 0.0022(15) -0.0016(14) -0.0058(18)
C17 0.0162(17) 0.016(2) 0.0148(16) 0.0067(14) -0.0050(13) -0.0068(18)
C18 0.0178(17) 0.012(2) 0.0082(13) 0.0010(14) -0.0022(11) -0.0022(19)
C19 0.016(2) 0.013(2) 0.023(2) 0.0023(15) -0.0051(16) -0.0018(19)
C20 0.025(3) 0.024(5) 0.017(3) -0.003(3) -0.005(2) -0.006(4)
C21 0.035(3) 0.014(3) 0.011(3) -0.002(2) -0.002(2) -0.004(2)
C22 0.0214(19) 0.023(2) 0.0100(15) 0.0041(16) 0.0000(13) -0.0053(18)
C23 0.0251(19) 0.029(2) 0.0173(16) -0.0030(14) 0.0087(14) -0.0076(16)
C24 0.036(2) 0.052(3) 0.0183(18) 0.014(2) -0.0109(17) -0.020(2)
C25 0.042(3) 0.027(2) 0.0173(17) 0.0091(15) 0.0037(16) -0.0057(18)
C142 0.020(3) 0.013(2) 0.021(2) 0.0068(15) -0.0086(17) -0.0062(18)
C152 0.018(2) 0.020(2) 0.0173(19) -0.0020(15) -0.0020(16) -0.0085(18)
C162 0.0206(18) 0.013(2) 0.0179(19) 0.0043(15) -0.0058(15) -0.0054(18)
C172 0.0177(18) 0.022(3) 0.0129(15) 0.0001(16) -0.0017(13) -0.006(2)
C182 0.0216(19) 0.015(2) 0.0162(16) 0.0053(16) -0.0053(14) -0.003(2)
C192 0.0129(17) 0.017(2) 0.0063(14) 0.0008(12) -0.0013(12) -0.0066(18)
C202 0.021(3) 0.018(4) 0.018(3) -0.003(3) -0.003(2) -0.003(3)
C212 0.032(3) 0.019(4) 0.015(4) 0.001(2) -0.004(3) -0.005(2)
C222 0.030(2) 0.020(2) 0.0169(18) 0.0046(18) -0.0038(16) -0.0063(19)
C232 0.053(3) 0.074(4) 0.032(3) 0.017(3) -0.007(2) -0.036(3)
C242 0.055(3) 0.045(3) 0.024(2) 0.009(2) -0.007(2) 0.008(3)
C252 0.052(3) 0.034(2) 0.0206(19) 0.0013(17) -0.0012(19) -0.005(2)
C26 0.0145(7) 0.0194(8) 0.0117(6) -0.0008(5) -0.0023(5) -0.0062(6)
C27 0.0165(8) 0.0222(8) 0.0121(7) 0.0000(6) -0.0013(6) -0.0045(6)
C28 0.0155(8) 0.0332(10) 0.0142(7) -0.0002(7) -0.0038(6) -0.0045(7)
C29 0.0173(8) 0.0368(11) 0.0170(8) -0.0071(7) -0.0026(6) -0.0085(8)
C30 0.0209(9) 0.0260(10) 0.0214(8) -0.0079(7) -0.0032(7) -0.0082(7)
C31 0.0164(8) 0.0194(8) 0.0179(7) -0.0028(6) -0.0022(6) -0.0054(6)
C32 0.0270(10) 0.0187(9) 0.0244(9) -0.0014(7) -0.0061(7) -0.0036(7)
C33 0.0261(9) 0.0221(9) 0.0166(8) 0.0042(6) -0.0047(7) -0.0043(7)
C34 0.0311(11) 0.0415(13) 0.0215(9) -0.0068(8) -0.0115(8) -0.0132(10)
C35 0.070(4) 0.050(3) 0.028(2) -0.008(2) -0.020(2) -0.018(3)
C36 0.047(3) 0.046(3) 0.064(4) 0.001(3) -0.040(3) -0.011(3)
C37 0.060(4) 0.048(3) 0.046(3) -0.014(2) -0.036(3) -0.008(3)
C352 0.030(2) 0.028(2) 0.0194(16) -0.0005(14) -0.0132(15) -0.0044(16)
C362 0.038(2) 0.044(3) 0.028(2) 0.0016(19) -0.0158(19) -0.025(2)
C372 0.037(2) 0.030(2) 0.0156(16) -0.0054(14) -0.0110(16) 0.0074(18)
C38 0.0203(19) 0.022(2) 0.0163(17) -0.0022(17) -0.0013(14) -0.0076(19)
C39 0.023(2) 0.027(3) 0.0198(19) -0.0025(17) -0.0020(15) -0.008(2)
C40 0.027(2) 0.027(3) 0.0192(18) -0.0020(18) -0.0030(15) -0.009(2)
C41 0.027(2) 0.036(3) 0.021(2) -0.003(2) -0.0030(16) -0.015(2)
C42 0.0167(18) 0.034(3) 0.0180(19) -0.010(2) 0.0002(14) -0.006(2)
C43 0.027(2) 0.022(2) 0.025(2) -0.0034(17) -0.0104(17) -0.0044(19)
C44 0.037(3) 0.029(2) 0.042(3) -0.003(2) -0.010(2) -0.004(2)
C45 0.0139(7) 0.0151(7) 0.0175(7) 0.0001(6) -0.0026(6) -0.0022(6)
N2 0.0148(6) 0.0140(6) 0.0112(5) 0.0009(5) -0.0023(5) -0.0036(5)
N1 0.0147(6) 0.0190(7) 0.0114(6) 0.0018(5) -0.0025(5) -0.0011(5)
Pt1 0.01044(3) 0.01500(3) 0.01041(2) 0.00081(2) -0.00162(2) -0.00368(2)

loop_
_atom_type_symbol
_atom_type_description
_atom_type_scat_dispersion_real
_atom_type_scat_dispersion_imag
_atom_type_scat_source
C C 0.0033 0.0016 'International Tables Vol C Tables 4.2.6.8 and 6.1.1.4'
H H 0 0 'International Tables Vol C Tables 4.2.6.8 and 6.1.1.4'
N N 0.0061 0.0033 'International Tables Vol C Tables 4.2.6.8 and 6.1.1.4'
Pt Pt -1.7033 8.3905 'International Tables Vol C Tables 4.2.6.8 and 6.1.1.4'

loop_
_geom_angle_atom_site_label_1
_geom_angle_atom_site_label_2
_geom_angle_atom_site_label_3
_geom_angle
Pt1 C1 H1A 109.5
Pt1 C1 H1B 109.5
H1A C1 H1B 109.5
Pt1 C1 H1C 109.5
H1A C1 H1C 109.5
H1B C1 H1C 109.5
Pt1 C2 H2A 109.5
Pt1 C2 H2B 109.5
H2A C2 H2B 109.5
Pt1 C2 H2C 109.5
H2A C2 H2C 109.5
H2B C2 H2C 109.5
Pt1 C3 H3A 109.5
Pt1 C3 H3B 109.5
H3A C3 H3B 109.5
Pt1 C3 H3C 109.5
H3A C3 H3C 109.5
H3B C3 H3C 109.5
C5 C4 H4A 109.5
C5 C4 H4B 109.5
H4A C4 H4B 109.5
C5 C4 H4C 109.5
H4A C4 H4C 109.5
H4B C4 H4C 109.5
N2 C5 C4 124.24(16)
N2 C5 C6 118.95(15)
C4 C5 C6 116.65(15)
C5 C6 C7 113.22(15)
C5 C6 C9 109.40(14)
C7 C6 C9 109.33(14)
C5 C6 H6 108.3
C7 C6 H6 108.3
C9 C6 H6 108.3
N1 C7 C8 124.55(17)
N1 C7 C6 119.20(15)
C8 C7 C6 116.16(16)
C7 C8 H8A 109.5
C7 C8 H8B 109.5
H8A C8 H8B 109.5
C7 C8 H8C 109.5
H8A C8 H8C 109.5
H8B C8 H8C 109.5
C45 C9 C10 128.08(17)
C45 C9 C6 116.20(16)
C10 C9 C6 115.71(16)
C12 C10 C9 110.73(17)
C12 C10 C11 108.4(2)
C9 C10 C11 110.48(16)
C12 C10 C13 108.0(2)
C9 C10 C13 110.60(18)
C11 C10 C13 108.49(19)
C10 C11 H11A 109.5
C10 C11 H11B 109.5
H11A C11 H11B 109.5
C10 C11 H11C 109.5
H11A C11 H11C 109.5
H11B C11 H11C 109.5
C10 C12 H12A 109.5
C10 C12 H12B 109.5
H12A C12 H12B 109.5
C10 C12 H12C 109.5
H12A C12 H12C 109.5
H12B C12 H12C 109.5
C10 C13 H13A 109.5
C10 C13 H13B 109.5
H13A C13 H13B 109.5
C10 C13 H13C 109.5
H13A C13 H13C 109.5
H13B C13 H13C 109.5
C15 C14 C19 120
C15 C14 N1 123.6(3)
C19 C14 N1 116.4(3)
C14 C15 C16 120
C14 C15 C21 121.1(6)
C16 C15 C21 118.7(6)
C17 C16 C15 120
C17 C16 H16 120
C15 C16 H16 120
C16 C17 C18 120
C16 C17 C22 122.3(2)
C18 C17 C22 117.6(2)
C17 C18 C19 120
C17 C18 H18 120
C19 C18 H18 120
C18 C19 C14 120
C18 C19 C20 119.5(7)
C14 C19 C20 120.3(7)
C25 C22 C23 108.5(3)
C25 C22 C24 109.1(4)
C23 C22 C24 108.9(4)
C25 C22 C17 111.6(3)
C23 C22 C17 110.6(3)
C24 C22 C17 108.1(3)
C152 C142 C192 120
C152 C142 N1 119.0(3)
C192 C142 N1 120.7(3)
C162 C152 C142 120
C162 C152 C212 119.2(6)
C142 C152 C212 120.7(6)
C172 C162 C152 120
C172 C162 H162 120
C152 C162 H162 120
C162 C172 C182 120
C162 C172 C222 119.7(3)
C182 C172 C222 120.3(3)
C192 C182 C172 120
C192 C182 H182 120
C172 C182 H182 120
C182 C192 C142 120
C182 C192 C202 118.2(7)
C142 C192 C202 121.5(7)
C192 C202 H20D 109.5
C192 C202 H20E 109.5
H20D C202 H20E 109.5
C192 C202 H20F 109.5
H20D C202 H20F 109.5
H20E C202 H20F 109.5
C152 C212 H21D 109.5
C152 C212 H21E 109.5
H21D C212 H21E 109.5
C152 C212 H21F 109.5
H21D C212 H21F 109.5
H21E C212 H21F 109.5
C232 C222 C242 110.6(5)
C232 C222 C252 106.9(5)
C242 C222 C252 107.0(4)
C232 C222 C172 109.8(4)
C242 C222 C172 109.8(4)
C252 C222 C172 112.6(3)
C222 C232 H23D 109.5
C222 C232 H23E 109.5
H23D C232 H23E 109.5
C222 C232 H23F 109.5
H23D C232 H23F 109.5
H23E C232 H23F 109.5
C222 C242 H24D 109.5
C222 C242 H24E 109.5
H24D C242 H24E 109.5
C222 C242 H24F 109.5
H24D C242 H24F 109.5
H24E C242 H24F 109.5
C222 C252 H25D 109.5
C222 C252 H25E 109.5
H25D C252 H25E 109.5
C222 C252 H25F 109.5
H25D C252 H25F 109.5
H25E C252 H25F 109.5
C31 C26 C27 120.92(16)
C31 C26 N2 120.60(16)
C27 C26 N2 118.48(16)
C28 C27 C26 118.80(18)
C28 C27 C33 119.65(17)
C26 C27 C33 121.49(16)
C29 C28 C27 122.00(19)
C29 C28 H28 119
C27 C28 H28 119
C28 C29 C30 117.51(17)
C28 C29 C34 120.62(19)
C30 C29 C34 121.86(19)
C29 C30 C31 122.63(19)
C29 C30 H30 118.7
C31 C30 H30 118.7
C30 C31 C26 118.08(18)
C30 C31 C32 120.04(18)
C26 C31 C32 121.81(16)
C31 C32 H32A 109.5
C31 C32 H32B 109.5
H32A C32 H32B 109.5
C31 C32 H32C 109.5
H32A C32 H32C 109.5
H32B C32 H32C 109.5
C27 C33 H33A 109.5
C27 C33 H33B 109.5
H33A C33 H33B 109.5
C27 C33 H33C 109.5
H33A C33 H33C 109.5
H33B C33 H33C 109.5
C372 C34 C36 137.2(3)
C372 C34 C35 54.7(3)
C36 C34 C35 120.6(4)
C372 C34 C362 115.6(3)
C36 C34 C362 36.8(3)
C35 C34 C362 141.6(3)
C372 C34 C29 111.8(2)
C36 C34 C29 109.3(3)
C35 C34 C29 108.9(2)
C362 C34 C29 108.8(2)
C372 C34 C37 49.6(3)
C36 C34 C37 104.7(4)
C35 C34 C37 102.8(4)
C362 C34 C37 70.5(4)
C29 C34 C37 110.0(2)
C372 C34 C352 104.6(3)
C36 C34 C352 70.1(3)
C35 C34 C352 54.2(3)
C362 C34 C352 104.4(3)
C29 C34 C352 111.4(2)
C37 C34 C352 137.5(3)
C34 C35 H35A 109.5
C34 C35 H35B 109.5
C34 C35 H35C 109.5
C34 C36 H36A 109.5
C34 C36 H36B 109.5
C34 C36 H36C 109.5
C34 C37 H37A 109.5
C34 C37 H37B 109.5
C34 C37 H37C 109.5
C34 C352 H35D 109.5
C34 C352 H35E 109.5
C34 C352 H35F 109.5
C34 C362 H36D 109.5
C34 C362 H36E 109.5
C34 C362 H36F 109.5
C34 C372 H37D 109.5
C34 C372 H37E 109.5
C34 C372 H37F 109.5
C39 C38 C43 120
C39 C38 H38 120
C43 C38 H38 120
C38 C39 C40 120
C38 C39 H39 120
C40 C39 H39 120
C39 C40 C41 120
C39 C40 H40 120
C41 C40 H40 120
C42 C41 C40 120
C42 C41 H41 120
C40 C41 H41 120
C41 C42 C43 120
C41 C42 H42 120
C43 C42 H42 120
C42 C43 C38 120
C42 C43 C44 119.8(3)
C38 C43 C44 120.2(3)
C9 C45 Pt1 120.83(14)
C9 C45 H45 119.6
Pt1 C45 H45 119.6
C5 N2 C26 119.06(14)
C5 N2 Pt1 118.08(11)
C26 N2 Pt1 122.00(11)
C7 N1 C142 114.5(3)
C7 N1 C14 120.8(3)
C142 N1 C14 10.9(4)
C7 N1 Pt1 118.09(12)
C142 N1 Pt1 125.8(3)
C14 N1 Pt1 121.1(3)
C3 Pt1 C2 84.28(9)
C3 Pt1 C45 92.35(8)
C2 Pt1 C45 93.83(8)
C3 Pt1 C1 86.02(9)
C2 Pt1 C1 85.98(9)
C45 Pt1 C1 178.37(8)
C3 Pt1 N1 95.02(8)
C2 Pt1 N1 177.76(8)
C45 Pt1 N1 84.07(7)
C1 Pt1 N1 96.10(8)
C3 Pt1 N2 176.66(7)
C2 Pt1 N2 94.84(8)
C45 Pt1 N2 84.48(7)
C1 Pt1 N2 97.15(7)
N1 Pt1 N2 85.73(6)

loop_
_geom_bond_atom_site_label_1
_geom_bond_atom_site_label_2
_geom_bond_distance
C1 Pt1 2.126(2)
C1 H1A 0.98
C1 H1B 0.98
C1 H1C 0.98
C2 Pt1 2.053(2)
C2 H2A 0.98
C2 H2B 0.98
C2 H2C 0.98
C3 Pt1 2.0461(19)
C3 H3A 0.98
C3 H3B 0.98
C3 H3C 0.98
C4 C5 1.501(2)
C4 H4A 0.98
C4 H4B 0.98
C4 H4C 0.98
C5 N2 1.283(2)
C5 C6 1.512(2)
C6 C7 1.517(3)
C6 C9 1.553(3)
C6 H6 1
C7 N1 1.280(2)
C7 C8 1.503(3)
C8 H8A 0.98
C8 H8B 0.98
C8 H8C 0.98
C9 C45 1.334(3)
C9 C10 1.529(3)
C10 C12 1.522(3)
C10 C11 1.531(3)
C10 C13 1.539(3)
C11 H11A 0.98
C11 H11B 0.98
C11 H11C 0.98
C12 H12A 0.98
C12 H12B 0.98
C12 H12C 0.98
C13 H13A 0.98
C13 H13B 0.98
C13 H13C 0.98
C14 C15 1.39
C14 C19 1.39
C14 N1 1.490(3)
C15 C16 1.39
C15 C21 1.516(10)
C16 C17 1.39
C16 H16 0.95
C17 C18 1.39
C17 C22 1.559(5)
C18 C19 1.39
C18 H18 0.95
C19 C20 1.529(11)
C20 H20A 0.98
C20 H20B 0.98
C20 H20C 0.98
C21 H21A 0.98
C21 H21B 0.98
C21 H21C 0.98
C22 C25 1.527(4)
C22 C23 1.533(4)
C22 C24 1.536(4)
C23 H23A 0.98
C23 H23B 0.98
C23 H23C 0.98
C24 H24A 0.98
C24 H24B 0.98
C24 H24C 0.98
C25 H25A 0.98
C25 H25B 0.98
C25 H25C 0.98
C142 C152 1.39
C142 C192 1.39
C142 N1 1.419(3)
C152 C162 1.39
C152 C212 1.511(10)
C162 C172 1.39
C162 H162 0.95
C172 C182 1.39
C172 C222 1.564(6)
C182 C192 1.39
C182 H182 0.95
C192 C202 1.505(11)
C202 H20D 0.98
C202 H20E 0.98
C202 H20F 0.98
C212 H21D 0.98
C212 H21E 0.98
C212 H21F 0.98
C222 C232 1.528(4)
C222 C242 1.529(4)
C222 C252 1.533(4)
C232 H23D 0.98
C232 H23E 0.98
C232 H23F 0.98
C242 H24D 0.98
C242 H24E 0.98
C242 H24F 0.98
C252 H25D 0.98
C252 H25E 0.98
C252 H25F 0.98
C26 C31 1.396(3)
C26 C27 1.397(3)
C26 N2 1.440(2)
C27 C28 1.394(3)
C27 C33 1.511(3)
C28 C29 1.390(3)
C28 H28 0.95
C29 C30 1.391(3)
C29 C34 1.537(3)
C30 C31 1.395(3)
C30 H30 0.95
C31 C32 1.502(3)
C32 H32A 0.98
C32 H32B 0.98
C32 H32C 0.98
C33 H33A 0.98
C33 H33B 0.98
C33 H33C 0.98
C34 C372 1.509(3)
C34 C36 1.516(4)
C34 C35 1.519(4)
C34 C362 1.522(3)
C34 C37 1.574(4)
C34 C352 1.579(3)
C35 H35A 0.98
C35 H35B 0.98
C35 H35C 0.98
C36 H36A 0.98
C36 H36B 0.98
C36 H36C 0.98
C37 H37A 0.98
C37 H37B 0.98
C37 H37C 0.98
C352 H35D 0.98
C352 H35E 0.98
C352 H35F 0.98
C362 H36D 0.98
C362 H36E 0.98
C362 H36F 0.98
C372 H37D 0.98
C372 H37E 0.98
C372 H37F 0.98
C38 C39 1.39
C38 C43 1.39
C38 H38 0.95
C39 C40 1.39
C39 H39 0.95
C40 C41 1.39
C40 H40 0.95
C41 C42 1.39
C41 H41 0.95
C42 C43 1.39
C42 H42 0.95
C43 C44 1.513(6)
C44 H44A 0.98
C44 H44B 0.98
C44 H44C 0.98
C45 Pt1 2.073(2)
C45 H45 0.95
N2 Pt1 2.1894(15)
N1 Pt1 2.1806(17)
